data_1513524
loop_
_publ_author_name
'Fl\'idrov\'a, Karol\'ina'
'B\"ohm, Stanislav'
'Dvo\<r\'akov\'a, Hana'
'Eigner, V\'aclav'
'Lhot\'ak, Pavel'

_publ_section_title
;
 Dimercuration of calix[4]arenes: novel substitution pattern in calixarene
 chemistry.
;
_journal_issue 1
_journal_name_full 'Organic letters'
_journal_page_first 138
_journal_page_last 141
_journal_paper_doi 10.1021/ol403133b
_journal_volume 16
_journal_year 2014
_chemical_formula_moiety 'C46 H50 Hg1 I1 N1 O6'
_chemical_formula_sum 'C46 H50 Hg I N O6'
_chemical_formula_weight 1040.40
_space_group_IT_number 14
_symmetry_cell_setting monoclinic
_symmetry_space_group_name_Hall '-P 2ybc'
_symmetry_space_group_name_H-M 'P 1 21/c 1'
_atom_sites_solution_hydrogens geom
_atom_sites_solution_primary direct
_cell_angle_alpha 90
_cell_angle_beta 97.8829(12)
_cell_angle_gamma 90
_cell_formula_units_Z 4
_cell_length_a 13.64125(16)
_cell_length_b 16.5808(2)
_cell_length_c 18.5708(3)
_cell_measurement_reflns_used 16156
_cell_measurement_temperature 120
_cell_measurement_theta_max 67
_cell_measurement_theta_min 3
_cell_volume 4160.70(10)
_computing_cell_refinement 'CrysAlis RED, (Oxford Diffraction, 2002)'
_computing_data_collection 'Gemini, (Oxford Diffraction, 2006)'
_computing_data_reduction 'CrysAlis RED, (Oxford Diffraction, 2002)'
_computing_molecular_graphics 'CAMERON (Watkin et al., 1996)'
_computing_publication_material 'CRYSTALS (Betteridge et al., 2003)'
_computing_structure_refinement 'CRYSTALS (Betteridge et al., 2003)'
_computing_structure_solution 'Superflip (Palatinus & Chapuis, 2007)'
_diffrn_ambient_pressure 101
_diffrn_ambient_temperature 120
_diffrn_measured_fraction_theta_full 0.98
_diffrn_measured_fraction_theta_max 0.98
_diffrn_measurement_device Area
_diffrn_measurement_device_type 'Oxford Diffraction Gemini'
_diffrn_measurement_method '\f & \w scans'
_diffrn_radiation_monochromator graphite
_diffrn_radiation_type 'Cu K\a'
_diffrn_radiation_wavelength 1.54184
_diffrn_reflns_av_R_equivalents 0.036
_diffrn_reflns_limit_h_max 16
_diffrn_reflns_limit_h_min -11
_diffrn_reflns_limit_k_max 19
_diffrn_reflns_limit_k_min -16
_diffrn_reflns_limit_l_max 21
_diffrn_reflns_limit_l_min -21
_diffrn_reflns_number 20933
_diffrn_reflns_theta_full 66.82
_diffrn_reflns_theta_max 67.12
_diffrn_reflns_theta_min 3.271
_diffrn_standards_number 0
_exptl_absorpt_coefficient_mu 12.850
_exptl_absorpt_correction_T_max 0.36
_exptl_absorpt_correction_T_min 0.05
_exptl_absorpt_correction_type analytical
_exptl_absorpt_process_details
; 
 Analytical Absorption (De Meulenaer & Tompa, 1965) 
;
_exptl_crystal_colour yellow
_exptl_crystal_density_diffrn 1.661
_exptl_crystal_density_method 'not measured'
_exptl_crystal_description plane
_exptl_crystal_F_000 2056.001
_exptl_crystal_size_max 0.403
_exptl_crystal_size_mid 0.207
_exptl_crystal_size_min 0.080
_refine_diff_density_max 1.71
_refine_diff_density_min -1.76
_refine_ls_extinction_method None
_refine_ls_goodness_of_fit_ref 1.0167
_refine_ls_hydrogen_treatment none
_refine_ls_matrix_type full
_refine_ls_number_parameters 631
_refine_ls_number_reflns 7264
_refine_ls_number_restraints 258
_refine_ls_R_factor_all 0.0717
_refine_ls_R_factor_gt 0.0708
_refine_ls_shift/su_max 0.0076927
_refine_ls_shift/su_mean 0.0002394
_refine_ls_structure_factor_coef Fsqd
_refine_ls_weighting_details
;
 Method, part 1, Chebychev polynomial, (Watkin, 1994, Prince, 1982) 
 [weight] = 1.0/[A~0~*T~0~(x)+A~1~*T~1~(x) ... +A~n-1~]*T~n-1~(x)] 
 where A~i~ are the Chebychev coefficients listed below and x= Fcalc/Fmax 
 Method = Robust Weighting (Prince, 1982) 
 W = [weight] * [1-(deltaF/6*sigmaF)^2^]^2^ 
 A~i~ are: 
 0.498E+04 0.702E+04 0.531E+04 0.271E+04 0.113E+04 
;
_refine_ls_weighting_scheme calc
_refine_ls_wR_factor_all 0.1503
_refine_ls_wR_factor_gt 0.1503
_refine_ls_wR_factor_ref 0.1503
_reflns_limit_h_max 16
_reflns_limit_h_min -16
_reflns_limit_k_max 19
_reflns_limit_k_min 0
_reflns_limit_l_max 21
_reflns_limit_l_min 0
_reflns_number_gt 7071
_reflns_number_total 7264
_reflns_threshold_expression I>2.0\s(I)
_oxford_diffrn_Wilson_B_factor 3.17
_oxford_diffrn_Wilson_scale 0.26
_oxford_refine_ls_r_factor_ref 0.0717
_oxford_refine_ls_scale 2.067(15)
_oxford_reflns_number_all 7264
_oxford_reflns_threshold_expression_ref I>-10.0\s(I)
_cod_data_source_file ol403133b_si_004.cif
_cod_data_source_block 1
_cod_depositor_comments
;
The following automatic conversions were performed:

'_symmetry_cell_setting' value 'Monoclinic' changed to 'monoclinic'
according to
/usr/data/users/saulius/automatic-downloads/current/ACS/lib/dictionaries/cif_core.dic
dictionary named 'cif_core.dic' version 2.4.2 from 2011-04-26.

Automatic conversion script
Id: cif_fix_values 2281 2013-09-26 08:29:07Z andrius 
;
_cod_original_cell_volume 4160.69(9)
_cod_original_sg_symbol_H-M 'P 1 21/c 1 '
_cod_original_formula_sum 'C46 H50 Hg1 I1 N1 O6'
_cod_database_code 1513524

loop_
_symmetry_equiv_pos_as_xyz
x,y,z
-x,-y,-z
-x,y+1/2,-z+1/2
x,-y+1/2,z+1/2

loop_
_atom_site_label
_atom_site_type_symbol
_atom_site_fract_x
_atom_site_fract_y
_atom_site_fract_z
_atom_site_U_iso_or_equiv
_atom_site_occupancy
_atom_site_adp_type
_atom_site_refinement_flags_posn
_atom_site_refinement_flags_adp
_atom_site_disorder_assembly
_atom_site_disorder_group
Hg1 Hg 0.48862(3) 0.36128(2) 0.46207(2) 0.0397 1.0000 Uani . U . .
I1 I 0.63004(5) 0.45735(4) 0.43565(5) 0.0550 1.0000 Uani . . . .
C4 C 0.3632(6) 0.2920(5) 0.4808(5) 0.0305 1.0000 Uani . U . .
C5 C 0.2779(7) 0.3372(5) 0.4750(5) 0.0338 1.0000 Uani . . . .
C6 C 0.1923(7) 0.2982(6) 0.4858(5) 0.0336 1.0000 Uani . . . .
C7 C 0.1932(7) 0.2172(5) 0.5041(5) 0.0316 1.0000 Uani . . . .
C8 C 0.0955(7) 0.1766(6) 0.5139(5) 0.0369 1.0000 Uani . . . .
C9 C 0.0171(7) 0.2005(5) 0.4522(5) 0.0347 1.0000 Uani . . . .
C26 C 0.0296(6) 0.1812(6) 0.3810(5) 0.0337 1.0000 Uani . . . .
C13 C -0.0252(7) 0.2171(6) 0.3196(5) 0.0368 1.0000 Uani . . . .
C12 C -0.1031(7) 0.2679(6) 0.3324(7) 0.0466 1.0000 Uani . . . .
C11 C -0.1228(8) 0.2830(6) 0.4035(7) 0.0505 1.0000 Uani . . . .
C10 C -0.0628(7) 0.2515(6) 0.4618(6) 0.0435 1.0000 Uani . . . .
C14 C 0.0084(8) 0.2071(6) 0.2461(6) 0.0438 1.0000 Uani . . . .
C15 C 0.1118(7) 0.2413(6) 0.2464(5) 0.0358 1.0000 Uani . . . .
C16 C 0.1336(8) 0.3209(6) 0.2686(5) 0.0407 1.0000 Uani . . . .
C17 C 0.2288(7) 0.3516(6) 0.2733(3) 0.0385 1.0000 Uani . . . .
C18 C 0.3043(7) 0.3023(6) 0.2570(5) 0.0348 1.0000 Uani . . . .
C19 C 0.2864(7) 0.2221(6) 0.2342(4) 0.0342 1.0000 Uani . . . .
C27 C 0.1906(7) 0.1934(5) 0.2295(4) 0.0323 1.0000 Uani . . . .
C20 C 0.3723(7) 0.1697(6) 0.2220(5) 0.0389 1.0000 Uani . . . .
C21 C 0.4540(6) 0.1744(6) 0.2868(5) 0.0333 1.0000 Uani . . . .
C28 C 0.4350(6) 0.1503(5) 0.3546(5) 0.0294 1.0000 Uani . . . .
O41 O 0.3486(4) 0.1093(4) 0.3605(3) 0.0314 1.0000 Uani . . . .
C42 C 0.3630(8) 0.0250(6) 0.3726(6) 0.0426 1.0000 Uani . . . .
C43 C 0.3622(9) -0.0200(7) 0.3015(6) 0.0520 1.0000 Uani . . . .
C44 C 0.3702(12) -0.1098(7) 0.3136(8) 0.0731 1.0000 Uani . . . .
C1 C 0.4983(6) 0.1719(5) 0.4179(5) 0.0290 1.0000 Uani . . . .
C2 C 0.4622(6) 0.1624(5) 0.4902(5) 0.0298 1.0000 Uani . . . .
C3 C 0.3680(7) 0.2133(5) 0.4937(5) 0.0327 1.0000 Uani . U . .
C25 C 0.2810(7) 0.1753(5) 0.5082(4) 0.0280 1.0000 Uani . . . .
O29 O 0.2822(4) 0.0927(3) 0.5238(3) 0.0288 1.0000 Uani . . . .
C30 C 0.3092(8) 0.0759(6) 0.5999(4) 0.0386 1.0000 Uani . . . .
C31 C 0.3066(7) -0.0140(6) 0.6106(5) 0.0421 1.0000 Uani . . . .
C32 C 0.2049(9) -0.0482(7) 0.6026(7) 0.0572 1.0000 Uani . . . .
C24 C 0.5876(6) 0.2087(6) 0.4105(5) 0.0342 1.0000 Uani . . . .
C23 C 0.6109(7) 0.2235(7) 0.3434(5) 0.0432 1.0000 Uani . . . .
C22 C 0.5452(8) 0.2127(6) 0.2817(6) 0.0423 1.0000 Uani . . . .
C45 C 0.2418(16) 0.4363(10) 0.3029(6) 0.0397 0.5242 Uani D U 1 1
C46 C 0.1667(11) 0.4786(10) 0.3315(6) 0.0446 0.5242 Uani D U 1 1
C47 C 0.1839(11) 0.5560(9) 0.3580(6) 0.0429 0.5242 Uani D U 1 1
C48 C 0.2757(11) 0.5922(9) 0.3575(5) 0.0368 0.5242 Uani D U 1 1
C49 C 0.3495(11) 0.5517(11) 0.3307(6) 0.0368 0.5242 Uani D U 1 1
C50 C 0.3329(13) 0.4721(11) 0.3027(6) 0.0364 0.5242 Uani D U 1 1
N51 N 0.2937(13) 0.6732(14) 0.3887(13) 0.0459 0.5242 Uani D U 1 1
O52 O 0.3786(13) 0.7001(16) 0.3968(18) 0.0367 0.5242 Uani D U 1 1
O53 O 0.2267(13) 0.7095(11) 0.4086(11) 0.0610 0.5242 Uani D U 1 1
C45' C 0.2588(17) 0.4366(11) 0.2969(6) 0.0397 0.4758 Uani D U 1 2
C46' C 0.1838(12) 0.4945(11) 0.2903(6) 0.0445 0.4758 Uani D U 1 2
C47' C 0.2046(12) 0.5737(10) 0.3120(6) 0.0429 0.4758 Uani D U 1 2
C48' C 0.3023(12) 0.5956(9) 0.3404(6) 0.0368 0.4758 Uani D U 1 2
C49' C 0.3775(12) 0.5379(13) 0.3470(6) 0.0367 0.4758 Uani D U 1 2
C50' C 0.3557(14) 0.4583(12) 0.3246(6) 0.0363 0.4758 Uani D U 1 2
N51' N 0.3212(15) 0.6745(16) 0.3740(15) 0.0460 0.4758 Uani D U 1 2
O52' O 0.4083(15) 0.6888(18) 0.396(2) 0.0368 0.4758 Uani D U 1 2
O53' O 0.2487(14) 0.7212(12) 0.3704(12) 0.0613 0.4758 Uani D U 1 2
O37 O 0.1714(5) 0.1134(4) 0.2107(2) 0.0334 1.0000 Uani D U . .
C38 C 0.152(3) 0.1060(14) 0.1319(3) 0.0392 0.5047 Uani D U 2 1
C39 C 0.1313(16) 0.0187(14) 0.1140(11) 0.0397 0.5047 Uani D U 2 1
C40 C 0.0322(14) -0.0049(12) 0.1390(10) 0.0441 0.5047 Uani D U 2 1
C38' C 0.147(3) 0.0945(15) 0.1337(4) 0.0414 0.4953 Uani D U 2 2
C39' C 0.1066(19) 0.0101(11) 0.1268(7) 0.0352 0.4953 Uani D U 2 2
C40' C 0.0666(16) -0.0059(12) 0.0465(8) 0.0464 0.4953 Uani D U 2 2
O33 O 0.1070(5) 0.1299(3) 0.3707(3) 0.0335 1.0000 Uani D U . .
C34 C 0.0814(10) 0.0493(4) 0.3435(5) 0.0380 0.7268 Uani D U 3 1
C35 C 0.0890(11) -0.0099(5) 0.4054(5) 0.0399 0.7268 Uani D U 3 1
C36 C 0.0775(18) -0.0959(6) 0.3740(9) 0.0416 0.7268 Uani D U 3 1
C34' C 0.089(3) 0.0490(7) 0.3973(11) 0.0378 0.2732 Uani D U 3 2
C35' C 0.084(3) -0.0111(10) 0.3362(14) 0.0362 0.2732 Uani D U 3 2
C36' C 0.099(5) -0.0968(10) 0.368(2) 0.0395 0.2732 Uani D U 3 2
H1c5 H 0.2783 0.3923 0.4646 0.0420 1.0000 Uiso R . . .
H1c6 H 0.1329 0.3264 0.4810 0.0459 1.0000 Uiso R . . .
H1c8 H 0.0748 0.1931 0.5596 0.0461 1.0000 Uiso R . . .
H2c8 H 0.1036 0.1185 0.5136 0.0461 1.0000 Uiso R . . .
H1c12 H -0.1424 0.2909 0.2929 0.0551 1.0000 Uiso R . . .
H1c11 H -0.1774 0.3144 0.4108 0.0580 1.0000 Uiso R . . .
H1c10 H -0.0743 0.2641 0.5088 0.0561 1.0000 Uiso R . . .
H1c14 H -0.0366 0.2360 0.2103 0.0540 1.0000 Uiso R . . .
H2c14 H 0.0082 0.1504 0.2336 0.0540 1.0000 Uiso R . . .
H1c16 H 0.0838 0.3534 0.2825 0.0490 1.0000 Uiso R . . .
H1c18 H 0.3684 0.3226 0.2605 0.0420 1.0000 Uiso R . . .
H1c20 H 0.3979 0.1877 0.1784 0.0480 1.0000 Uiso R . . .
H2c20 H 0.3496 0.1144 0.2160 0.0480 1.0000 Uiso R . . .
H1c42 H 0.4253 0.0155 0.4035 0.0489 1.0000 Uiso R . . .
H2c42 H 0.3089 0.0042 0.3966 0.0491 1.0000 Uiso R . . .
H1c43 H 0.4176 -0.0017 0.2780 0.0620 1.0000 Uiso R . . .
H2c43 H 0.3007 -0.0083 0.2706 0.0620 1.0000 Uiso R . . .
H1c44 H 0.3736 -0.1362 0.2680 0.1040 1.0000 Uiso R . . .
H2c44 H 0.4288 -0.1220 0.3466 0.1040 1.0000 Uiso R . . .
H3c44 H 0.3130 -0.1288 0.3337 0.1040 1.0000 Uiso R . . .
H1c2 H 0.5131 0.1807 0.5282 0.0381 1.0000 Uiso R . . .
H2c2 H 0.4477 0.1059 0.4978 0.0381 1.0000 Uiso R . . .
H1c30 H 0.3751 0.0959 0.6160 0.0460 1.0000 Uiso R . . .
H2c30 H 0.2620 0.1012 0.6274 0.0463 1.0000 Uiso R . . .
H1c31 H 0.3390 -0.0262 0.6590 0.0511 1.0000 Uiso R . . .
H2c31 H 0.3425 -0.0392 0.5751 0.0512 1.0000 Uiso R . . .
H3c32 H 0.2082 -0.1056 0.6104 0.0830 1.0000 Uiso R . . .
H2c32 H 0.1686 -0.0238 0.6378 0.0830 1.0000 Uiso R . . .
H1c32 H 0.1719 -0.0374 0.5545 0.0829 1.0000 Uiso R . . .
H1c24 H 0.6311 0.2237 0.4515 0.0431 1.0000 Uiso R . . .
H1c23 H 0.6742 0.2415 0.3390 0.0531 1.0000 Uiso R . . .
H1c22 H 0.5598 0.2300 0.2365 0.0520 1.0000 Uiso R . . .
H1c46 H 0.1053 0.4543 0.3318 0.0531 0.5242 Uiso R . 1 1
H1c47 H 0.1337 0.5840 0.3766 0.0521 0.5242 Uiso R . 1 1
H1c49 H 0.4109 0.5757 0.3305 0.0451 0.5242 Uiso R . 1 1
H1c50 H 0.3834 0.4442 0.2846 0.0430 0.5242 Uiso R . 1 1
H1c46' H 0.1196 0.4798 0.2714 0.0530 0.4758 Uiso R . 1 2
H1c47' H 0.1543 0.6120 0.3077 0.0520 0.4758 Uiso R . 1 2
H1c49' H 0.4419 0.5523 0.3658 0.0440 0.4758 Uiso R . 1 2
H1c50' H 0.4055 0.4197 0.3285 0.0430 0.4758 Uiso R . 1 2
H1c38 H 0.2073 0.1253 0.1089 0.0470 0.5047 Uiso R . 2 1
H2c38 H 0.0935 0.1381 0.1155 0.0471 0.5047 Uiso R . 2 1
H1c39 H 0.1852 -0.0142 0.1375 0.0470 0.5047 Uiso R . 2 1
H2c39 H 0.1255 0.0115 0.0617 0.0470 0.5047 Uiso R . 2 1
H1c40 H 0.0195 -0.0608 0.1282 0.0640 0.5047 Uiso R . 2 1
H2c40 H 0.0374 0.0035 0.1906 0.0640 0.5047 Uiso R . 2 1
H3c40 H -0.0212 0.0271 0.1150 0.0640 0.5047 Uiso R . 2 1
H1c38' H 0.2089 0.0953 0.1130 0.0510 0.4953 Uiso R . 2 2
H2c38' H 0.1014 0.1332 0.1084 0.0511 0.4953 Uiso R . 2 2
H1c39' H 0.1569 -0.0295 0.1434 0.0440 0.4953 Uiso R . 2 2
H2c39' H 0.0529 0.0065 0.1559 0.0440 0.4953 Uiso R . 2 2
H1c40' H 0.0448 -0.0608 0.0404 0.0670 0.4953 Uiso R . 2 2
H2c40' H 0.1181 0.0038 0.0171 0.0670 0.4953 Uiso R . 2 2
H3c40' H 0.0122 0.0297 0.0315 0.0670 0.4953 Uiso R . 2 2
H1c34 H 0.0137 0.0495 0.3191 0.0480 0.7268 Uiso R . 3 1
H2c34 H 0.1260 0.0335 0.3093 0.0481 0.7268 Uiso R . 3 1
H1c35 H 0.1531 -0.0034 0.4348 0.0510 0.7268 Uiso R . 3 1
H2c35 H 0.0370 0.0007 0.4350 0.0510 0.7268 Uiso R . 3 1
H1c36 H 0.0789 -0.1332 0.4135 0.0640 0.7268 Uiso R . 3 1
H2c36 H 0.1312 -0.1075 0.3473 0.0640 0.7268 Uiso R . 3 1
H3c36 H 0.0161 -0.1016 0.3425 0.0640 0.7268 Uiso R . 3 1
H1c34' H 0.1439 0.0345 0.4337 0.0480 0.2732 Uiso R . 3 2
H2c34' H 0.0277 0.0471 0.4186 0.0480 0.2732 Uiso R . 3 2
H1c35' H 0.1367 0.0004 0.3074 0.0480 0.2732 Uiso R . 3 2
H2c35' H 0.0205 -0.0054 0.3062 0.0480 0.2732 Uiso R . 3 2
H1c36' H 0.0576 -0.1324 0.3355 0.0640 0.2732 Uiso R . 3 2
H2c36' H 0.1672 -0.1132 0.3702 0.0640 0.2732 Uiso R . 3 2
H3c36' H 0.0790 -0.0988 0.4155 0.0640 0.2732 Uiso R . 3 2

loop_
_atom_site_aniso_label
_atom_site_aniso_U_11
_atom_site_aniso_U_22
_atom_site_aniso_U_33
_atom_site_aniso_U_23
_atom_site_aniso_U_13
_atom_site_aniso_U_12
Hg1 0.0404(2) 0.0311(2) 0.0503(2) -0.00159(18) 0.01583(16) -0.01327(17)
I1 0.0502(4) 0.0421(4) 0.0779(5) -0.0049(4) 0.0278(4) -0.0204(3)
C4 0.028(3) 0.037(3) 0.025(3) -0.012(3) -0.001(3) -0.007(3)
C5 0.044(5) 0.025(4) 0.035(5) -0.007(4) 0.014(4) -0.011(4)
C6 0.044(5) 0.033(5) 0.025(4) -0.008(4) 0.011(4) -0.005(4)
C7 0.041(5) 0.029(4) 0.027(4) -0.008(4) 0.013(4) -0.010(4)
C8 0.045(5) 0.037(5) 0.032(5) -0.006(4) 0.017(4) -0.010(4)
C9 0.038(5) 0.030(5) 0.039(5) -0.007(4) 0.015(4) -0.011(4)
C26 0.029(5) 0.029(5) 0.044(5) -0.003(4) 0.008(4) -0.008(4)
C13 0.032(5) 0.031(5) 0.046(6) -0.002(4) -0.002(4) -0.006(4)
C12 0.026(5) 0.034(5) 0.079(8) 0.004(5) 0.005(5) -0.002(4)
C11 0.041(6) 0.037(6) 0.078(8) -0.012(5) 0.025(6) -0.005(5)
C10 0.034(5) 0.040(6) 0.059(7) -0.008(5) 0.017(5) -0.007(4)
C14 0.043(5) 0.042(6) 0.043(6) 0.008(5) -0.007(4) 0.002(5)
C15 0.041(5) 0.035(5) 0.031(5) 0.005(4) 0.003(4) 0.001(4)
C16 0.056(6) 0.034(5) 0.030(5) 0.005(4) -0.001(4) 0.000(5)
C17 0.053(6) 0.034(5) 0.026(4) 0.009(4) -0.003(4) -0.007(5)
C18 0.046(5) 0.036(5) 0.021(4) 0.007(4) 0.001(4) -0.005(4)
C19 0.047(5) 0.039(5) 0.015(4) 0.002(4) 0.002(4) -0.011(4)
C27 0.047(5) 0.032(5) 0.015(4) 0.002(3) -0.004(4) -0.003(4)
C20 0.052(6) 0.044(5) 0.022(4) -0.001(4) 0.009(4) -0.008(5)
C21 0.031(5) 0.034(5) 0.038(5) -0.002(4) 0.013(4) 0.002(4)
C28 0.029(4) 0.026(4) 0.034(5) -0.002(4) 0.008(4) 0.002(4)
O41 0.033(3) 0.038(3) 0.023(3) -0.003(2) 0.002(2) -0.010(3)
C42 0.047(6) 0.039(5) 0.043(6) -0.008(4) 0.011(5) -0.014(5)
C43 0.061(7) 0.047(6) 0.046(6) -0.010(5) -0.002(5) 0.006(5)
C44 0.096(11) 0.042(7) 0.072(9) -0.017(6) -0.022(8) 0.005(7)
C1 0.026(4) 0.031(4) 0.029(4) -0.001(4) -0.002(3) -0.004(4)
C2 0.034(4) 0.027(4) 0.026(4) -0.002(3) -0.009(3) -0.006(4)
C3 0.037(3) 0.034(3) 0.028(3) -0.008(3) 0.010(3) -0.018(3)
C25 0.040(5) 0.028(4) 0.015(4) -0.009(3) 0.001(3) -0.011(4)
O29 0.042(3) 0.027(3) 0.017(3) 0.000(2) 0.002(2) -0.011(3)
C30 0.062(6) 0.037(5) 0.016(4) 0.002(4) 0.001(4) -0.013(5)
C31 0.042(5) 0.049(6) 0.033(5) 0.011(4) -0.001(4) -0.006(5)
C32 0.059(7) 0.053(7) 0.059(7) 0.018(6) 0.004(6) -0.016(6)
C24 0.021(4) 0.038(5) 0.040(5) -0.003(4) -0.005(4) -0.002(4)
C23 0.020(4) 0.064(7) 0.047(6) -0.024(5) 0.009(4) -0.008(4)
C22 0.051(6) 0.037(5) 0.045(6) 0.002(4) 0.028(5) 0.001(5)
C45 0.046(6) 0.035(5) 0.035(5) 0.009(4) -0.007(4) -0.001(4)
C46 0.041(6) 0.040(6) 0.049(7) 0.003(6) -0.007(6) -0.001(5)
C47 0.039(6) 0.036(5) 0.051(6) -0.001(5) -0.006(5) 0.003(5)
C48 0.038(6) 0.029(4) 0.040(5) 0.006(4) -0.004(5) -0.003(5)
C49 0.041(7) 0.032(6) 0.035(6) 0.008(5) -0.001(5) -0.008(5)
C50 0.044(7) 0.033(6) 0.030(6) 0.012(5) -0.001(6) -0.007(5)
N51 0.041(7) 0.038(4) 0.057(6) -0.001(5) 0.000(6) -0.001(5)
O52 0.030(10) 0.031(7) 0.047(4) -0.002(5) -0.002(9) 0.001(7)
O53 0.056(7) 0.044(6) 0.083(9) -0.009(7) 0.006(7) 0.007(5)
C45' 0.046(6) 0.035(5) 0.035(5) 0.009(4) -0.007(4) -0.001(4)
C46' 0.041(6) 0.040(6) 0.049(7) 0.003(6) -0.007(6) -0.001(5)
C47' 0.039(6) 0.035(5) 0.051(6) -0.001(6) -0.006(5) 0.003(5)
C48' 0.038(6) 0.029(4) 0.040(5) 0.006(4) -0.004(5) -0.003(5)
C49' 0.041(7) 0.032(6) 0.035(6) 0.008(5) -0.001(5) -0.008(6)
C50' 0.044(7) 0.033(6) 0.030(6) 0.012(5) -0.001(6) -0.007(5)
N51' 0.041(7) 0.038(4) 0.057(6) -0.001(5) 0.000(6) -0.001(5)
O52' 0.031(10) 0.031(7) 0.047(4) -0.002(5) -0.002(9) 0.001(7)
O53' 0.056(7) 0.044(6) 0.083(9) -0.009(7) 0.006(7) 0.007(5)
O37 0.052(4) 0.035(3) 0.012(3) 0.001(2) -0.004(2) -0.001(3)
C38 0.052(6) 0.044(6) 0.018(5) -0.003(5) -0.008(5) -0.001(5)
C39 0.048(8) 0.046(6) 0.024(6) -0.004(6) -0.003(6) -0.002(6)
C40 0.051(8) 0.046(7) 0.032(7) -0.010(6) -0.004(6) -0.003(7)
C38' 0.055(8) 0.050(9) 0.015(6) 0.000(6) -0.010(6) 0.001(8)
C39' 0.042(10) 0.045(8) 0.018(8) 0.001(7) 0.001(7) -0.001(8)
C40' 0.057(9) 0.042(9) 0.036(8) -0.017(7) -0.008(7) -0.002(8)
O33 0.040(3) 0.028(3) 0.033(3) -0.003(3) 0.008(3) -0.001(3)
C34 0.045(5) 0.031(5) 0.040(5) -0.006(5) 0.010(5) -0.003(4)
C35 0.049(6) 0.036(5) 0.036(5) 0.001(5) 0.011(5) -0.006(5)
C36 0.051(10) 0.034(5) 0.041(6) 0.003(5) 0.011(6) -0.010(5)
C34' 0.045(10) 0.030(9) 0.041(9) -0.004(10) 0.015(9) -0.003(9)
C35' 0.045(10) 0.030(9) 0.034(9) 0.001(9) 0.008(9) -0.008(9)
C36' 0.045(14) 0.032(9) 0.042(10) 0.001(8) 0.011(10) -0.013(9)

loop_
_atom_type_symbol
_atom_type_scat_dispersion_real
_atom_type_scat_dispersion_imag
_atom_type_scat_Cromer_Mann_a1
_atom_type_scat_Cromer_Mann_b1
_atom_type_scat_Cromer_Mann_a2
_atom_type_scat_Cromer_Mann_b2
_atom_type_scat_Cromer_Mann_a3
_atom_type_scat_Cromer_Mann_b3
_atom_type_scat_Cromer_Mann_a4
_atom_type_scat_Cromer_Mann_b4
_atom_type_scat_Cromer_Mann_c
_atom_type_scat_source
C 0.0181 0.0091 2.3100 20.8439 1.0200 10.2075 1.5886 0.5687 0.8650 51.6512 0.2156 'International Tables Vol C 4.2.6.8 and 6.1.1.4'
H 0.0000 0.0000 0.4930 10.5109 0.3229 26.1257 0.1402 3.1424 0.0408 57.7998 0.0030 'International Tables Vol C 4.2.6.8 and 6.1.1.4'
N 0.0311 0.0180 12.2126 0.0057 3.1322 9.8933 2.0125 28.9975 1.1663 0.5826 -11.5290 'International Tables Vol C 4.2.6.8 and 6.1.1.4'
O 0.0492 0.0322 3.0485 13.2771 2.2868 5.7011 1.5463 0.3239 0.8670 32.9089 0.2508 'International Tables Vol C 4.2.6.8 and 6.1.1.4'
I -0.3257 6.8362 20.1472 4.3470 18.9949 0.3814 7.5138 27.7660 2.2735 66.8776 4.0712 'International Tables Vol C 4.2.6.8 and 6.1.1.4'
Hg -4.2923 7.6849 20.6809 0.5450 19.0417 8.4484 21.6575 1.5729 5.9676 38.3246 12.6089 'International Tables Vol C 4.2.6.8 and 6.1.1.4'

loop_
_geom_angle_atom_site_label_1
_geom_angle_site_symmetry_1
_geom_angle_atom_site_label_2
_geom_angle_atom_site_label_3
_geom_angle_site_symmetry_3
_geom_angle
_geom_angle_publ_flag
O52' 2_666 Hg1 I1 . 93.8(6) yes
O52' 2_666 Hg1 C4 . 89.9(6) yes
I1 . Hg1 C4 . 174.4(3) yes
Hg1 . C4 C5 . 112.6(6) yes
Hg1 . C4 C3 . 122.6(7) yes
C5 . C4 C3 . 124.7(8) yes
C4 . C5 C6 . 117.3(8) yes
C4 . C5 H1c5 . 121.3 no
C6 . C5 H1c5 . 121.3 no
C5 . C6 C7 . 120.9(9) yes
C5 . C6 H1c6 . 119.8 no
C7 . C6 H1c6 . 119.3 no
C6 . C7 C8 . 118.6(9) yes
C6 . C7 C25 . 118.7(8) yes
C8 . C7 C25 . 122.5(8) yes
C7 . C8 C9 . 109.5(7) yes
C7 . C8 H1c8 . 110.0 no
C9 . C8 H1c8 . 109.2 no
C7 . C8 H2c8 . 109.6 no
C9 . C8 H2c8 . 109.0 no
H1c8 . C8 H2c8 . 109.4 no
C8 . C9 C26 . 119.6(8) yes
C8 . C9 C10 . 122.8(9) yes
C26 . C9 C10 . 117.0(9) yes
C9 . C26 C13 . 123.5(9) yes
C9 . C26 O33 . 117.7(8) yes
C13 . C26 O33 . 118.5(8) yes
C26 . C13 C12 . 116.6(9) yes
C26 . C13 C14 . 119.6(8) yes
C12 . C13 C14 . 123.4(9) yes
C13 . C12 C11 . 120.9(10) yes
C13 . C12 H1c12 . 118.9 no
C11 . C12 H1c12 . 120.2 no
C12 . C11 C10 . 120.3(10) yes
C12 . C11 H1c11 . 119.7 no
C10 . C11 H1c11 . 120.0 no
C9 . C10 C11 . 121.2(10) yes
C9 . C10 H1c10 . 119.0 no
C11 . C10 H1c10 . 119.7 no
C13 . C14 C15 . 110.7(8) yes
C13 . C14 H1c14 . 108.9 no
C15 . C14 H1c14 . 108.6 no
C13 . C14 H2c14 . 109.4 no
C15 . C14 H2c14 . 109.5 no
H1c14 . C14 H2c14 . 109.7 no
C14 . C15 C16 . 120.7(9) yes
C14 . C15 C27 . 121.7(9) yes
C16 . C15 C27 . 117.4(9) yes
C15 . C16 C17 . 121.5(10) yes
C15 . C16 H1c16 . 119.6 no
C17 . C16 H1c16 . 118.8 no
C16 . C17 C18 . 119.3(9) yes
C16 . C17 C45 . 115.2(12) yes
C18 . C17 C45 . 125.2(12) yes
C16 . C17 C18 . 119.3(9) yes
C16 . C17 C45' . 125.0(12) yes
C18 . C17 C45' . 115.7(11) yes
C17 . C18 C19 . 121.4(9) yes
C17 . C18 H1c18 . 119.6 no
C19 . C18 H1c18 . 119.1 no
C18 . C19 C27 . 117.9(9) yes
C18 . C19 C20 . 119.0(9) yes
C27 . C19 C20 . 122.9(9) yes
C15 . C27 C19 . 122.4(9) yes
C15 . C27 O37 . 118.2(8) yes
C19 . C27 O37 . 119.3(9) yes
C19 . C20 C21 . 110.7(7) yes
C19 . C20 H1c20 . 109.0 no
C21 . C20 H1c20 . 109.6 no
C19 . C20 H2c20 . 108.7 no
C21 . C20 H2c20 . 109.1 no
H1c20 . C20 H2c20 . 109.7 no
C20 . C21 C28 . 119.7(8) yes
C20 . C21 C22 . 121.7(9) yes
C28 . C21 C22 . 118.0(9) yes
C21 . C28 O41 . 119.1(8) yes
C21 . C28 C1 . 121.3(8) yes
O41 . C28 C1 . 119.5(7) yes
C28 . O41 C42 . 113.3(7) yes
O41 . C42 C43 . 111.1(8) yes
O41 . C42 H1c42 . 110.1 no
C43 . C42 H1c42 . 109.7 no
O41 . C42 H2c42 . 108.7 no
C43 . C42 H2c42 . 108.0 no
H1c42 . C42 H2c42 . 109.2 no
C42 . C43 C44 . 111.3(10) yes
C42 . C43 H1c43 . 108.9 no
C44 . C43 H1c43 . 109.3 no
C42 . C43 H2c43 . 108.8 no
C44 . C43 H2c43 . 109.0 no
H1c43 . C43 H2c43 . 109.6 no
C43 . C44 H1c44 . 109.2 no
C43 . C44 H2c44 . 109.9 no
H1c44 . C44 H2c44 . 109.3 no
C43 . C44 H3c44 . 109.6 no
H1c44 . C44 H3c44 . 109.5 no
H2c44 . C44 H3c44 . 109.4 no
C28 . C1 C2 . 118.9(7) yes
C28 . C1 C24 . 118.4(8) yes
C2 . C1 C24 . 122.4(8) yes
C1 . C2 C3 . 110.9(7) yes
C1 . C2 H1c2 . 109.2 no
C3 . C2 H1c2 . 108.4 no
C1 . C2 H2c2 . 109.3 no
C3 . C2 H2c2 . 109.4 no
H1c2 . C2 H2c2 . 109.6 no
C2 . C3 C4 . 123.4(8) yes
C2 . C3 C25 . 119.5(8) yes
C4 . C3 C25 . 117.1(9) yes
C3 . C25 C7 . 121.0(8) yes
C3 . C25 O29 . 119.6(8) yes
C7 . C25 O29 . 119.3(7) yes
C25 . O29 C30 . 112.8(6) yes
O29 . C30 C31 . 108.3(7) yes
O29 . C30 H1c30 . 109.9 no
C31 . C30 H1c30 . 109.7 no
O29 . C30 H2c30 . 109.6 no
C31 . C30 H2c30 . 109.2 no
H1c30 . C30 H2c30 . 110.1 no
C30 . C31 C32 . 113.9(9) yes
C30 . C31 H1c31 . 108.3 no
C32 . C31 H1c31 . 108.3 no
C30 . C31 H2c31 . 108.2 no
C32 . C31 H2c31 . 108.6 no
H1c31 . C31 H2c31 . 109.4 no
C31 . C32 H3c32 . 109.8 no
C31 . C32 H2c32 . 109.3 no
H3c32 . C32 H2c32 . 109.3 no
C31 . C32 H1c32 . 109.4 no
H3c32 . C32 H1c32 . 109.4 no
H2c32 . C32 H1c32 . 109.6 no
C1 . C24 C23 . 119.6(8) yes
C1 . C24 H1c24 . 120.3 no
C23 . C24 H1c24 . 120.1 no
C24 . C23 C22 . 122.6(9) yes
C24 . C23 H1c23 . 118.7 no
C22 . C23 H1c23 . 118.7 no
C21 . C22 C23 . 119.1(9) yes
C21 . C22 H1c22 . 119.8 no
C23 . C22 H1c22 . 121.1 no
C17 . C45 C46 . 123.2(14) yes
C17 . C45 C50 . 117.4(14) yes
C46 . C45 C50 . 119.4(8) yes
C45 . C46 C47 . 120.1(8) yes
C45 . C46 H1c46 . 119.4 no
C47 . C46 H1c46 . 120.5 no
C46 . C47 C48 . 120.4(7) yes
C46 . C47 H1c47 . 119.8 no
C48 . C47 H1c47 . 119.8 no
C47 . C48 C49 . 120.2(7) yes
C47 . C48 N51 . 119.5(8) yes
C49 . C48 N51 . 120.2(10) yes
C48 . C49 C50 . 120.1(7) yes
C48 . C49 H1c49 . 120.2 no
C50 . C49 H1c49 . 119.7 no
C49 . C50 C45 . 119.8(8) yes
C49 . C50 H1c50 . 120.2 no
C45 . C50 H1c50 . 120.0 no
C48 . N51 O52 . 118.8(17) yes
C48 . N51 O53 . 119.3(15) yes
O52 . N51 O53 . 122(2) yes
C17 . C45' C46' . 116.6(14) yes
C17 . C45' C50' . 123.4(14) yes
C46' . C45' C50' . 120.0(8) yes
C45' . C46' C47' . 120.4(8) yes
C45' . C46' H1c46' . 119.5 no
C47' . C46' H1c46' . 120.1 no
C46' . C47' C48' . 119.7(7) yes
C46' . C47' H1c47' . 120.1 no
C48' . C47' H1c47' . 120.2 no
C47' . C48' C49' . 120.1(7) yes
C47' . C48' N51' . 119.5(8) yes
C49' . C48' N51' . 119.6(10) yes
C48' . C49' C50' . 119.7(8) yes
C48' . C49' H1c49' . 120.2 no
C50' . C49' H1c49' . 120.1 no
C49' . C50' C45' . 120.2(8) yes
C49' . C50' H1c50' . 120.1 no
C45' . C50' H1c50' . 119.7 no
C48' . N51' O52' . 115.0(18) yes
C48' . N51' O53' . 116.1(17) yes
O52' . N51' O53' . 128(2) yes
N51' . O52' Hg1 2_666 125(2) yes
C27 . O37 C38 . 109.6(9) yes
C27 . O37 C38' . 117.5(9) yes
O37 . C38 C39 . 107.8(8) yes
O37 . C38 H1c38 . 111.6 no
C39 . C38 H1c38 . 110.7 no
O37 . C38 H2c38 . 107.3 no
C39 . C38 H2c38 . 109.6 no
H1c38 . C38 H2c38 . 109.6 no
C38 . C39 C40 . 108.9(9) yes
C38 . C39 H1c39 . 109.6 no
C40 . C39 H1c39 . 111.3 no
C38 . C39 H2c39 . 109.1 no
C40 . C39 H2c39 . 108.5 no
H1c39 . C39 H2c39 . 109.5 no
C39 . C40 H1c40 . 108.8 no
C39 . C40 H2c40 . 108.5 no
H1c40 . C40 H2c40 . 109.5 no
C39 . C40 H3c40 . 111.1 no
H1c40 . C40 H3c40 . 109.5 no
H2c40 . C40 H3c40 . 109.4 no
O37 . C38' C39' . 108.4(8) yes
O37 . C38' H1c38' . 107.1 no
C39' . C38' H1c38' . 107.9 no
O37 . C38' H2c38' . 112.1 no
C39' . C38' H2c38' . 111.7 no
H1c38' . C38' H2c38' . 109.5 no
C38' . C39' C40' . 108.8(8) yes
C38' . C39' H1c39' . 111.5 no
C40' . C39' H1c39' . 109.4 no
C38' . C39' H2c39' . 107.9 no
C40' . C39' H2c39' . 109.6 no
H1c39' . C39' H2c39' . 109.6 no
C39' . C40' H1c40' . 110.0 no
C39' . C40' H2c40' . 109.4 no
H1c40' . C40' H2c40' . 109.4 no
C39' . C40' H3c40' . 109.4 no
H1c40' . C40' H3c40' . 109.6 no
H2c40' . C40' H3c40' . 109.2 no
C26 . O33 C34 . 117.4(8) yes
C26 . O33 C34' . 110.3(14) yes
O33 . C34 C35 . 110.2(6) yes
O33 . C34 H1c34 . 109.0 no
C35 . C34 H1c34 . 108.7 no
O33 . C34 H2c34 . 109.4 no
C35 . C34 H2c34 . 109.9 no
H1c34 . C34 H2c34 . 109.6 no
C34 . C35 C36 . 108.8(7) yes
C34 . C35 H1c35 . 108.6 no
C36 . C35 H1c35 . 110.6 no
C34 . C35 H2c35 . 109.7 no
C36 . C35 H2c35 . 109.7 no
H1c35 . C35 H2c35 . 109.5 no
C35 . C36 H1c36 . 108.5 no
C35 . C36 H2c36 . 109.6 no
H1c36 . C36 H2c36 . 109.3 no
C35 . C36 H3c36 . 110.9 no
H1c36 . C36 H3c36 . 109.2 no
H2c36 . C36 H3c36 . 109.4 no
O33 . C34' C35' . 110.1(9) yes
O33 . C34' H1c34' . 108.2 no
C35' . C34' H1c34' . 108.0 no
O33 . C34' H2c34' . 111.3 no
C35' . C34' H2c34' . 109.6 no
H1c34' . C34' H2c34' . 109.5 no
C34' . C35' C36' . 109.6(9) yes
C34' . C35' H1c35' . 109.1 no
C36' . C35' H1c35' . 108.8 no
C34' . C35' H2c35' . 108.1 no
C36' . C35' H2c35' . 111.6 no
H1c35' . C35' H2c35' . 109.6 no
C35' . C36' H1c36' . 107.2 no
C35' . C36' H2c36' . 110.7 no
H1c36' . C36' H2c36' . 109.7 no
C35' . C36' H3c36' . 110.0 no
H1c36' . C36' H3c36' . 109.6 no
H2c36' . C36' H3c36' . 109.7 no

loop_
_geom_bond_atom_site_label_1
_geom_bond_atom_site_label_2
_geom_bond_site_symmetry_2
_geom_bond_distance
_geom_bond_publ_flag
Hg1 O52' 2_666 2.93(3) yes
Hg1 I1 . 2.5999(7) yes
Hg1 C4 . 2.128(9) yes
C4 C5 . 1.376(13) yes
C4 C3 . 1.327(13) yes
C5 C6 . 1.373(13) yes
C5 H1c5 . 0.934 no
C6 C7 . 1.385(13) yes
C6 H1c6 . 0.929 no
C7 C8 . 1.526(12) yes
C7 C25 . 1.378(13) yes
C8 C9 . 1.508(14) yes
C8 H1c8 . 0.970 no
C8 H2c8 . 0.969 no
C9 C26 . 1.394(13) yes
C9 C10 . 1.410(14) yes
C26 C13 . 1.406(14) yes
C26 O33 . 1.389(11) yes
C13 C12 . 1.401(14) yes
C13 C14 . 1.508(15) yes
C12 C11 . 1.406(16) yes
C12 H1c12 . 0.929 no
C11 C10 . 1.368(16) yes
C11 H1c11 . 0.934 no
C10 H1c10 . 0.931 no
C14 C15 . 1.521(14) yes
C14 H1c14 . 0.967 no
C14 H2c14 . 0.969 no
C15 C16 . 1.402(14) yes
C15 C27 . 1.406(13) yes
C16 C17 . 1.386(14) yes
C16 H1c16 . 0.931 no
C17 C18 . 1.381(14) yes
C17 C45 . 1.511(19) yes
C17 C18 . 1.381(14) yes
C17 C45' . 1.52(2) yes
C18 C19 . 1.407(13) yes
C18 H1c18 . 0.931 no
C19 C27 . 1.381(13) yes
C19 C20 . 1.500(14) yes
C27 O37 . 1.387(11) yes
C20 C21 . 1.526(13) yes
C20 H1c20 . 0.972 no
C20 H2c20 . 0.970 no
C21 C28 . 1.378(12) yes
C21 C22 . 1.411(13) yes
C28 O41 . 1.379(10) yes
C28 C1 . 1.407(12) yes
O41 C42 . 1.425(12) yes
C42 C43 . 1.516(14) yes
C42 H1c42 . 0.971 no
C42 H2c42 . 0.976 no
C43 C44 . 1.509(17) yes
C43 H1c43 . 0.972 no
C43 H2c43 . 0.968 no
C44 H1c44 . 0.961 no
C44 H2c44 . 0.960 no
C44 H3c44 . 0.962 no
C1 C2 . 1.499(12) yes
C1 C24 . 1.386(12) yes
C2 C3 . 1.546(13) yes
C2 H1c2 . 0.969 no
C2 H2c2 . 0.972 no
C3 C25 . 1.402(12) yes
C25 O29 . 1.399(10) yes
O29 C30 . 1.438(10) yes
C30 C31 . 1.504(14) yes
C30 H1c30 . 0.966 no
C30 H2c30 . 0.972 no
C31 C32 . 1.487(14) yes
C31 H1c31 . 0.967 no
C31 H2c31 . 0.969 no
C32 H3c32 . 0.962 no
C32 H2c32 . 0.962 no
C32 H1c32 . 0.961 no
C24 C23 . 1.350(14) yes
C24 H1c24 . 0.934 no
C23 C22 . 1.366(14) yes
C23 H1c23 . 0.927 no
C22 H1c22 . 0.934 no
C45 C46 . 1.40(2) yes
C45 C50 . 1.38(2) yes
C46 C47 . 1.38(2) yes
C46 H1c46 . 0.930 no
C47 C48 . 1.39(2) yes
C47 H1c47 . 0.931 no
C48 C49 . 1.36(2) yes
C48 N51 . 1.47(2) yes
C49 C50 . 1.42(2) yes
C49 H1c49 . 0.927 no
C50 H1c50 . 0.930 no
N51 O52 . 1.23(2) yes
N51 O53 . 1.20(2) yes
C45' C46' . 1.40(3) yes
C45' C50' . 1.40(2) yes
C46' C47' . 1.39(2) yes
C46' H1c46' . 0.930 no
C47' C48' . 1.41(2) yes
C47' H1c47' . 0.929 no
C48' C49' . 1.39(2) yes
C48' N51' . 1.46(3) yes
C49' C50' . 1.40(2) yes
C49' H1c49' . 0.931 no
C50' H1c50' . 0.930 no
N51' O52' . 1.23(3) yes
N51' O53' . 1.25(3) yes
O37 C38 . 1.456(5) yes
O37 C38' . 1.457(5) yes
C38 C39 . 1.504(5) yes
C38 H1c38 . 0.970 no
C38 H2c38 . 0.972 no
C39 C40 . 1.539(5) yes
C39 H1c39 . 0.970 no
C39 H2c39 . 0.971 no
C40 H1c40 . 0.960 no
C40 H2c40 . 0.960 no
C40 H3c40 . 0.960 no
C38' C39' . 1.504(5) yes
C38' H1c38' . 0.972 no
C38' H2c38' . 0.970 no
C39' C40' . 1.540(5) yes
C39' H1c39' . 0.969 no
C39' H2c39' . 0.969 no
C40' H1c40' . 0.959 no
C40' H2c40' . 0.960 no
C40' H3c40' . 0.960 no
O33 C34 . 1.456(5) yes
O33 C34' . 1.463(5) yes
C34 C35 . 1.504(5) yes
C34 H1c34 . 0.971 no
C34 H2c34 . 0.974 no
C35 C36 . 1.541(5) yes
C35 H1c35 . 0.971 no
C35 H2c35 . 0.970 no
C36 H1c36 . 0.958 no
C36 H2c36 . 0.959 no
C36 H3c36 . 0.959 no
C34' C35' . 1.506(5) yes
C34' H1c34' . 0.970 no
C34' H2c34' . 0.970 no
C35' C36' . 1.540(5) yes
C35' H1c35' . 0.970 no
C35' H2c35' . 0.970 no
C36' H1c36' . 0.963 no
C36' H2c36' . 0.965 no
C36' H3c36' . 0.964 no

loop_
_geom_hbond_atom_site_label_D
_geom_hbond_atom_site_label_H
_geom_hbond_atom_site_label_A
_geom_hbond_site_symmetry_A
_geom_hbond_angle_DHA
_geom_hbond_distance_DH
_geom_hbond_distance_HA
_geom_hbond_distance_DA
_geom_hbond_publ_flag
C46 H1c46 C40 3_555 134 0.93 2.13 2.854(19) yes
C38 H1c38 C6 4_554 125 0.97 2.60 3.255(19) yes
C38' H1c38 C6 4_554 128(4) 1.12(5) 2.599(14) 3.399(19) yes
C40' H2c39 C38 . 122.8(18) 0.86(3) 2.039(10) 2.610(19) yes
C40' H2c39 C38' . 121(3) 0.86(3) 1.91(2) 2.474(19) yes
C40 H3c40 C47 3_545 133 0.96 2.39 3.123(19) yes
C34 H2c34 O37 . 127 0.97 2.41 3.090(19) yes
C35' H2c34 O37 . 157.3(16) 1.09(3) 2.409(11) 3.445(19) yes
C35 H1c34' O29 . 160.6(15) 1.13(3) 2.53(3) 3.616(19) yes
C34' H1c34' O29 . 143 0.97 2.53 3.361(19) yes
